data_7712598
loop_
_publ_author_name
'Deng, Yan-Ling'
'Chen, An-Na'
'Li, Wei'
'Xin, Shu-Sheng'
'Pan, Chun-Yang'

_publ_section_title
;
 Exploration of the oxygen reduction reaction activity of four transition
 metal borates: synthesis, structure and characterization.
;
_journal_name_full 'Dalton transactions (Cambridge, England : 2003)'
_journal_paper_doi 10.1039/d3dt00196b
_journal_year 2023
_chemical_formula_moiety '0.13(C16 H30 B10 Co2 N8 O20)'
_chemical_formula_sum 'C2 H3.75 B1.25 Co0.25 N O2.5'
_chemical_formula_weight 110.05
_chemical_name_systematic S1
_space_group_crystal_system triclinic
_space_group_IT_number 2
_space_group_name_Hall '-P 1'
_space_group_name_H-M_alt 'P -1'
_atom_sites_solution_hydrogens geom
_atom_sites_solution_primary dual
_audit_creation_date 2022-03-01
_audit_creation_method
;
Olex2 1.2
(compiled 2018.05.29 svn.r3508 for OlexSys, GUI svn.r5506)
;
_audit_update_record
;
2023-01-10 deposited with the CCDC.	2023-02-24 downloaded from the CCDC.
;
_cell_angle_alpha 91.927(4)
_cell_angle_beta 102.862(3)
_cell_angle_gamma 115.726(3)
_cell_formula_units_Z 8
_cell_length_a 8.9576(10)
_cell_length_b 9.4001(11)
_cell_length_c 11.9155(12)
_cell_measurement_reflns_used 9974
_cell_measurement_temperature 150(2)
_cell_measurement_theta_max 26.39
_cell_measurement_theta_min 2.43
_cell_volume 871.44(17)
_computing_cell_refinement 'SAINT V8.40B (?, 2016)'
_computing_data_reduction 'SAINT V8.40B (?, 2016)'
_computing_molecular_graphics 'Olex2 (Dolomanov et al., 2009)'
_computing_publication_material 'Olex2 (Dolomanov et al., 2009)'
_computing_structure_refinement 'ShelXL (Sheldrick, 2015)'
_computing_structure_solution 'ShelXD (Sheldrick, 2008)'
_diffrn_ambient_temperature 150.0
_diffrn_measured_fraction_theta_full 0.997
_diffrn_measured_fraction_theta_max 0.994
_diffrn_measurement_device_type 'Bruker APEX-II CCD'
_diffrn_measurement_method '\f and \w scans'
_diffrn_radiation_type MoK\a
_diffrn_radiation_wavelength 0.71073
_diffrn_reflns_av_R_equivalents 0.0305
_diffrn_reflns_av_unetI/netI 0.0222
_diffrn_reflns_Laue_measured_fraction_full 0.997
_diffrn_reflns_Laue_measured_fraction_max 0.994
_diffrn_reflns_limit_h_max 11
_diffrn_reflns_limit_h_min -11
_diffrn_reflns_limit_k_max 11
_diffrn_reflns_limit_k_min -11
_diffrn_reflns_limit_l_max 14
_diffrn_reflns_limit_l_min -14
_diffrn_reflns_number 16946
_diffrn_reflns_point_group_measured_fraction_full 0.997
_diffrn_reflns_point_group_measured_fraction_max 0.994
_diffrn_reflns_theta_full 25.242
_diffrn_reflns_theta_max 26.388
_diffrn_reflns_theta_min 2.432
_diffrn_standards_number 0
_exptl_absorpt_coefficient_mu 1.044
_exptl_absorpt_correction_T_max 0.0276
_exptl_absorpt_correction_T_min 0.0108
_exptl_absorpt_correction_type analytical
_exptl_absorpt_process_details
;
SADABS-2016/2 (Bruker,2016/2) was used for absorption correction.
wR2(int) was 0.0560 before and 0.0460 after correction.
The Ratio of minimum to maximum transmission is 0.3913.
The \l/2 correction factor is Not present.
;
_exptl_crystal_colour 'clear light red'
_exptl_crystal_colour_lustre clear
_exptl_crystal_colour_modifier light
_exptl_crystal_colour_primary red
_exptl_crystal_density_diffrn 1.678
_exptl_crystal_description plate
_exptl_crystal_F_000 446
_exptl_crystal_preparation 1
_exptl_crystal_recrystallization_method 1
_exptl_crystal_size_max 0.5
_exptl_crystal_size_mid 0.5
_exptl_crystal_size_min 0.1
_refine_diff_density_max 0.368
_refine_diff_density_min -0.210
_refine_diff_density_rms 0.054
_refine_ls_extinction_method none
_refine_ls_goodness_of_fit_ref 1.140
_refine_ls_hydrogen_treatment constr
_refine_ls_matrix_type full
_refine_ls_number_parameters 258
_refine_ls_number_reflns 3563
_refine_ls_number_restraints 77
_refine_ls_restrained_S_all 1.128
_refine_ls_R_factor_all 0.0315
_refine_ls_R_factor_gt 0.0282
_refine_ls_shift/su_max 0.001
_refine_ls_shift/su_mean 0.000
_refine_ls_structure_factor_coef Fsqd
_refine_ls_weighting_details 'w=1/[\s^2^(Fo^2^)+(0.0309P)^2^+0.5646P] where P=(Fo^2^+2Fc^2^)/3'
_refine_ls_weighting_scheme calc
_refine_ls_wR_factor_gt 0.0778
_refine_ls_wR_factor_ref 0.0795
_reflns_Friedel_coverage 0.000
_reflns_number_gt 3296
_reflns_number_total 3563
_reflns_threshold_expression 'I > 2\s(I)'
_cod_data_source_file d3dt00196b2.cif
_cod_data_source_block ss12
_cod_original_formula_sum 'C2 H3.75 B1.25 Co0.25 N O2.50'
_cod_database_code 7712598
_shelx_shelxl_version_number 2018/3
_shelx_space_group_comment
;
The symmetry employed for this shelxl refinement is uniquely defined
by the following loop, which should always be used as a source of
symmetry information in preference to the above space-group names.
They are only intended as comments.
;
_shelx_estimated_absorpt_t_max 0.903
_shelx_estimated_absorpt_t_min 0.623
_olex2_refinement_description
;
1. Fixed Uiso
 At 1.2 times of:
  All C(H) groups
 At 1.5 times of:
  All C(H,H,H) groups, All O(H) groups
2. Rigid bond restraints
 All non-hydrogen atoms
 with sigma for 1-2 distances of 0.02 and sigma for 1-3 distances of 0.01
 All non-hydrogen atoms
 with sigma for 1-2 distances of 0.02 and sigma for 1-3 distances of 0.01
3.a Aromatic/amide H refined with riding coordinates:
 C1(H1), C2(H2), C3(H3A), C5(H5), C6(H6), C7(H7)
3.b Idealised Me refined as rotating group:
 C4(H4A,H4B,H4C), C8(H8A,H8B,H8C)
3.c Idealised tetrahedral OH refined as rotating group:
 O3(H3), O8(H8), O10(H10)
;
_olex2_exptl_crystal_mounting_method 1
_olex2_submission_special_instructions 'No special instructions were received'

loop_
_space_group_symop_operation_xyz
'x, y, z'
'-x, -y, -z'

loop_
_atom_site_label
_atom_site_type_symbol
_atom_site_fract_x
_atom_site_fract_y
_atom_site_fract_z
_atom_site_U_iso_or_equiv
_atom_site_adp_type
_atom_site_occupancy
_atom_site_site_symmetry_order
_atom_site_calc_flag
_atom_site_refinement_flags_posn
_atom_site_refinement_flags_adp
_atom_site_refinement_flags_occupancy
_atom_site_disorder_assembly
_atom_site_disorder_group
Co1 Co 0.88233(3) 0.54900(3) 0.53917(2) 0.02582(9) Uani 1 1 d . U . . .
O1 O 0.8719(2) 0.40284(19) 0.41390(13) 0.0386(3) Uani 1 1 d . U . . .
O2 O 0.7744(2) 0.19888(19) 0.25862(13) 0.0390(4) Uani 1 1 d . U . . .
O3 O 0.6906(2) -0.00215(19) 0.10473(13) 0.0379(3) Uani 1 1 d . U . . .
H3 H 0.618328 -0.044923 0.040081 0.057 Uiso 1 1 calc GR . . . .
O4 O 0.6138(2) 0.34308(19) 0.27094(14) 0.0412(4) Uani 1 1 d . U . . .
O5 O 0.52221(19) 0.13590(18) 0.10755(13) 0.0370(3) Uani 1 1 d . U . . .
O6 O 0.3202(2) 0.1477(2) 0.20472(14) 0.0408(4) Uani 1 1 d . U . . .
O7 O 0.4448(2) 0.34801(19) 0.08487(14) 0.0389(3) Uani 1 1 d . U . . .
O8 O 0.0269(2) 0.0309(2) 0.18755(15) 0.0453(4) Uani 1 1 d . U . . .
H8 H -0.063159 0.031654 0.148565 0.068 Uiso 1 1 calc GR . . . .
O9 O 0.1416(2) 0.2170(2) 0.06063(15) 0.0452(4) Uani 1 1 d . U . . .
O10 O 0.2565(2) 0.4145(2) -0.05315(16) 0.0498(4) Uani 1 1 d . U . . .
H10 H 0.351151 0.480707 -0.062287 0.075 Uiso 1 1 calc GR . . . .
N1 N 0.8111(2) 0.7097(2) 0.48397(16) 0.0392(4) Uani 1 1 d . U . . .
N2 N 0.7877(3) 0.4553(2) 0.66907(17) 0.0410(4) Uani 1 1 d . U . . .
N3 N 0.7638(3) 0.9188(2) 0.4955(2) 0.0469(5) Uani 1 1 d . U . . .
N4 N 0.7713(3) 0.3440(2) 0.82784(17) 0.0415(4) Uani 1 1 d . U . . .
C1 C 0.8277(3) 0.7779(3) 0.3834(2) 0.0469(6) Uani 1 1 d . U . . .
H1 H 0.854249 0.739492 0.319484 0.056 Uiso 1 1 calc R . . . .
C2 C 0.8003(3) 0.9077(3) 0.3907(2) 0.0522(6) Uani 1 1 d . U . . .
H2 H 0.805201 0.977567 0.334318 0.063 Uiso 1 1 calc R . . . .
C3 C 0.7720(3) 0.7991(3) 0.5488(2) 0.0419(5) Uani 1 1 d . U . . .
H3A H 0.752446 0.780276 0.623295 0.050 Uiso 1 1 calc R . . . .
C4 C 0.7294(4) 1.0428(3) 0.5440(3) 0.0681(9) Uani 1 1 d . U . . .
H4A H 0.695418 1.015294 0.616037 0.102 Uiso 1 1 calc GR . . . .
H4B H 0.636450 1.051046 0.487653 0.102 Uiso 1 1 calc GR . . . .
H4C H 0.833338 1.145308 0.560687 0.102 Uiso 1 1 calc GR . . . .
C5 C 0.6297(3) 0.4176(3) 0.6884(2) 0.0473(6) Uani 1 1 d . U . . .
H5 H 0.542278 0.437007 0.640575 0.057 Uiso 1 1 calc R . . . .
C6 C 0.6183(3) 0.3487(3) 0.7859(2) 0.0475(6) Uani 1 1 d . U . . .
H6 H 0.523195 0.310989 0.818866 0.057 Uiso 1 1 calc R . . . .
C7 C 0.8688(3) 0.4086(3) 0.7565(2) 0.0410(5) Uani 1 1 d . U . . .
H7 H 0.981880 0.420186 0.766416 0.049 Uiso 1 1 calc R . . . .
C8 C 0.8182(4) 0.2772(3) 0.9315(2) 0.0524(6) Uani 1 1 d . U . . .
H8A H 0.936938 0.294059 0.943689 0.079 Uiso 1 1 calc GR . . . .
H8B H 0.741107 0.162499 0.920573 0.079 Uiso 1 1 calc GR . . . .
H8C H 0.808003 0.330322 0.999511 0.079 Uiso 1 1 calc GR . . . .
B1 B 0.7500(3) 0.3170(3) 0.3149(2) 0.0339(5) Uani 1 1 d . U . . .
B2 B 0.6587(3) 0.1106(3) 0.1551(2) 0.0330(5) Uani 1 1 d . U . . .
B3 B 0.4746(3) 0.2455(3) 0.1690(2) 0.0371(5) Uani 1 1 d . U . . .
B4 B 0.1629(3) 0.1308(3) 0.1496(2) 0.0385(5) Uani 1 1 d . U . . .
B5 B 0.2842(3) 0.3276(3) 0.0310(2) 0.0401(6) Uani 1 1 d . U . . .

loop_
_atom_site_aniso_label
_atom_site_aniso_U_11
_atom_site_aniso_U_22
_atom_site_aniso_U_33
_atom_site_aniso_U_23
_atom_site_aniso_U_13
_atom_site_aniso_U_12
Co1 0.02662(15) 0.02768(15) 0.02263(14) 0.00222(10) 0.00377(10) 0.01323(11)
O1 0.0368(8) 0.0404(8) 0.0349(8) -0.0006(6) 0.0030(6) 0.0176(7)
O2 0.0373(8) 0.0418(8) 0.0361(8) -0.0018(7) 0.0007(6) 0.0209(7)
O3 0.0369(8) 0.0423(9) 0.0334(8) -0.0009(6) 0.0019(6) 0.0210(7)
O4 0.0393(9) 0.0451(9) 0.0377(8) -0.0040(7) 0.0020(7) 0.0224(7)
O5 0.0345(8) 0.0416(8) 0.0330(8) -0.0016(6) 0.0017(6) 0.0194(7)
O6 0.0368(8) 0.0511(9) 0.0365(8) 0.0067(7) 0.0070(7) 0.0230(7)
O7 0.0350(8) 0.0416(8) 0.0391(8) 0.0034(7) 0.0045(6) 0.0191(7)
O8 0.0365(9) 0.0566(10) 0.0421(9) 0.0076(8) 0.0068(7) 0.0222(8)
O9 0.0358(8) 0.0528(10) 0.0456(9) 0.0098(8) 0.0050(7) 0.0212(8)
O10 0.0376(9) 0.0546(11) 0.0549(10) 0.0163(8) 0.0063(8) 0.0211(8)
N1 0.0402(10) 0.0434(10) 0.0350(10) 0.0056(8) 0.0072(8) 0.0210(9)
N2 0.0399(10) 0.0455(11) 0.0379(10) 0.0069(8) 0.0091(8) 0.0200(9)
N3 0.0412(11) 0.0406(11) 0.0598(13) 0.0091(9) 0.0109(10) 0.0202(9)
N4 0.0400(10) 0.0448(11) 0.0405(10) 0.0115(8) 0.0110(8) 0.0195(9)
C1 0.0444(13) 0.0594(15) 0.0418(13) 0.0158(11) 0.0127(11) 0.0265(12)
C2 0.0432(14) 0.0593(16) 0.0572(16) 0.0270(13) 0.0128(12) 0.0250(12)
C3 0.0445(13) 0.0406(12) 0.0401(12) 0.0050(10) 0.0083(10) 0.0201(11)
C4 0.0563(17) 0.0466(15) 0.109(3) 0.0065(16) 0.0228(17) 0.0300(14)
C5 0.0376(12) 0.0594(15) 0.0456(13) 0.0132(11) 0.0087(10) 0.0233(12)
C6 0.0367(12) 0.0600(15) 0.0478(14) 0.0146(12) 0.0137(10) 0.0221(12)
C7 0.0381(12) 0.0464(13) 0.0412(12) 0.0090(10) 0.0118(10) 0.0206(10)
C8 0.0507(15) 0.0616(16) 0.0492(14) 0.0239(12) 0.0139(12) 0.0277(13)
B1 0.0327(12) 0.0351(12) 0.0314(11) 0.0047(9) 0.0067(9) 0.0140(10)
B2 0.0332(12) 0.0343(12) 0.0309(11) 0.0055(9) 0.0075(9) 0.0152(10)
B3 0.0352(12) 0.0417(13) 0.0347(12) 0.0010(10) 0.0039(10) 0.0204(11)
B4 0.0367(13) 0.0443(14) 0.0339(12) -0.0008(10) 0.0055(10) 0.0200(11)
B5 0.0372(13) 0.0424(14) 0.0390(13) 0.0018(11) 0.0037(11) 0.0198(11)

loop_
_atom_type_symbol
_atom_type_description
_atom_type_scat_dispersion_real
_atom_type_scat_dispersion_imag
_atom_type_scat_source
C C 0.0033 0.0016 'International Tables Vol C Tables 4.2.6.8 and 6.1.1.4'
H H 0.0000 0.0000 'International Tables Vol C Tables 4.2.6.8 and 6.1.1.4'
B B 0.0013 0.0007 'International Tables Vol C Tables 4.2.6.8 and 6.1.1.4'
Co Co 0.3494 0.9721 'International Tables Vol C Tables 4.2.6.8 and 6.1.1.4'
N N 0.0061 0.0033 'International Tables Vol C Tables 4.2.6.8 and 6.1.1.4'
O O 0.0106 0.0060 'International Tables Vol C Tables 4.2.6.8 and 6.1.1.4'

loop_
_geom_angle_atom_site_label_1
_geom_angle_atom_site_label_2
_geom_angle_atom_site_label_3
_geom_angle
_geom_angle_site_symmetry_1
_geom_angle_site_symmetry_3
_geom_angle_publ_flag
O1 Co1 Co1 41.19(4) 2_766 2_766 ?
O1 Co1 Co1 41.98(5) . 2_766 ?
O1 Co1 O1 83.17(7) . 2_766 ?
O1 Co1 N1 113.64(7) . . ?
O1 Co1 N2 117.50(8) . . ?
N1 Co1 Co1 128.08(6) . 2_766 ?
N1 Co1 O1 121.38(8) . 2_766 ?
N1 Co1 N2 112.73(8) . . ?
N2 Co1 Co1 119.11(6) . 2_766 ?
N2 Co1 O1 105.52(7) . 2_766 ?
Co1 O1 Co1 96.83(7) . 2_766 ?
B1 O1 Co1 133.06(15) . . ?
B1 O1 Co1 129.18(15) . 2_766 ?
B2 O2 B1 119.29(18) . . ?
B1 O4 B3 124.02(18) . . ?
B2 O5 B3 122.94(17) . . ?
B4 O6 B3 122.91(19) . . ?
B5 O7 B3 122.4(2) . . ?
B5 O9 B4 119.50(19) . . ?
C1 N1 Co1 127.94(16) . . ?
C3 N1 Co1 124.87(16) . . ?
C3 N1 C1 105.7(2) . . ?
C5 N2 Co1 130.00(16) . . ?
C7 N2 Co1 124.65(16) . . ?
C7 N2 C5 105.3(2) . . ?
C2 N3 C4 126.8(2) . . ?
C3 N3 C2 107.9(2) . . ?
C3 N3 C4 125.3(3) . . ?
C6 N4 C8 126.4(2) . . ?
C7 N4 C6 107.6(2) . . ?
C7 N4 C8 126.0(2) . . ?
C2 C1 N1 109.0(2) . . ?
C1 C2 N3 106.5(2) . . ?
N1 C3 N3 110.9(2) . . ?
C6 C5 N2 109.3(2) . . ?
C5 C6 N4 106.4(2) . . ?
N4 C7 N2 111.3(2) . . ?
O1 B1 O2 116.0(2) . . ?
O4 B1 O1 122.9(2) . . ?
O4 B1 O2 121.0(2) . . ?
O3 B2 O2 116.18(19) . . ?
O5 B2 O2 121.1(2) . . ?
O5 B2 O3 122.7(2) . . ?
O4 B3 O5 110.42(18) . . ?
O4 B3 O7 110.11(19) . . ?
O6 B3 O4 109.82(19) . . ?
O6 B3 O5 108.03(19) . . ?
O6 B3 O7 111.82(18) . . ?
O7 B3 O5 106.57(18) . . ?
O6 B4 O8 117.7(2) . . ?
O6 B4 O9 121.2(2) . . ?
O8 B4 O9 121.0(2) . . ?
O7 B5 O9 120.8(2) . . ?
O10 B5 O7 122.1(2) . . ?
O10 B5 O9 117.1(2) . . ?

loop_
_geom_bond_atom_site_label_1
_geom_bond_atom_site_label_2
_geom_bond_distance
_geom_bond_site_symmetry_2
_geom_bond_publ_flag
Co1 Co1 2.9441(6) 2_766 ?
Co1 O1 1.9528(15) . ?
Co1 O1 1.9832(16) 2_766 ?
Co1 N1 1.9588(19) . ?
Co1 N2 1.979(2) . ?
O1 B1 1.354(3) . ?
O2 B1 1.398(3) . ?
O2 B2 1.378(3) . ?
O3 B2 1.364(3) . ?
O4 B1 1.345(3) . ?
O4 B3 1.459(3) . ?
O5 B2 1.351(3) . ?
O5 B3 1.499(3) . ?
O6 B3 1.458(3) . ?
O6 B4 1.352(3) . ?
O7 B3 1.474(3) . ?
O7 B5 1.364(3) . ?
O8 B4 1.361(3) . ?
O9 B4 1.385(3) . ?
O9 B5 1.382(3) . ?
O10 B5 1.362(3) . ?
N1 C1 1.385(3) . ?
N1 C3 1.326(3) . ?
N2 C5 1.378(3) . ?
N2 C7 1.332(3) . ?
N3 C2 1.371(4) . ?
N3 C3 1.332(3) . ?
N3 C4 1.461(3) . ?
N4 C6 1.370(3) . ?
N4 C7 1.327(3) . ?
N4 C8 1.465(3) . ?
C1 C2 1.349(4) . ?
C5 C6 1.352(4) . ?

loop_
_geom_hbond_atom_site_label_D
_geom_hbond_atom_site_label_H
_geom_hbond_atom_site_label_A
_geom_hbond_distance_DH
_geom_hbond_distance_HA
_geom_hbond_distance_DA
_geom_hbond_angle_DHA
_geom_hbond_site_symmetry_A
_geom_hbond_publ_flag
O3 H3 O5 0.84 1.84 2.678(2) 174.3 2_655 yes
O8 H8 O3 0.84 2.03 2.826(2) 159.0 1_455 yes
O10 H10 O7 0.84 1.92 2.758(2) 172.4 2_665 yes
